data_4122591
loop_
_publ_author_name
'Schweinfurth, David'
'Zalibera, Michal'
'Kathan, Michael'
'Shen, Chengshuo'
'Mazzolini, Marcella'
'Trapp, Nils'
'Crassous, Jeanne'
'Gescheidt, Georg'
'Diederich, Fran\,cois'

_publ_section_title
;
 Helicene quinones: redox-triggered chiroptical switching and chiral
 recognition of the semiquinone radical anion lithium salt by electron
 nuclear double resonance spectroscopy.
;
_journal_issue 37
_journal_name_full 'Journal of the American Chemical Society'
_journal_page_first 13045
_journal_page_last 13052
_journal_paper_doi 10.1021/ja5069323
_journal_volume 136
_journal_year 2014
_chemical_formula_moiety 'C26 H16 O2'
_chemical_formula_sum 'C26 H16 O2'
_chemical_formula_weight 360.39
_chemical_name_systematic
;
 ?
;
_space_group_crystal_system orthorhombic
_space_group_IT_number 61
_space_group_name_Hall '-P 2ac 2ab'
_space_group_name_H-M_alt 'P b c a'
_symmetry_space_group_name_Hall '-P 2ac 2ab'
_symmetry_space_group_name_H-M 'P b c a'
_atom_sites_solution_hydrogens geom
_audit_creation_date 2013-12-02
_audit_creation_method
;
Olex2 1.2
(compiled 2013.11.15 svn.r2834 for OlexSys, GUI svn.r4720)
;
_cell_angle_alpha 90
_cell_angle_beta 90
_cell_angle_gamma 90
_cell_formula_units_Z 8
_cell_length_a 9.8979(12)
_cell_length_b 16.1975(17)
_cell_length_c 21.268(2)
_cell_measurement_reflns_used 1955
_cell_measurement_temperature 100
_cell_measurement_theta_max 64.71
_cell_measurement_theta_min 4.16
_cell_volume 3409.7(6)
_computing_cell_refinement 'Bruker SAINT'
_computing_data_collection 'Bruker APEX2'
_computing_data_reduction 'Bruker SAINT'
_computing_molecular_graphics OLEX2
_computing_publication_material OLEX2
_computing_structure_refinement 'SHELXL-97 (Sheldrick, 2008)'
_computing_structure_solution 'SHELXS-97 (Sheldrick, 2008)'
_diffrn_ambient_temperature 100.01
_diffrn_detector 'Bruker APEX2 area detector'
_diffrn_detector_area_resol_mean 8.33
_diffrn_detector_type 'CCD area detector'
_diffrn_measured_fraction_theta_full 0.972
_diffrn_measured_fraction_theta_max 0.972
_diffrn_measurement_device 'kappa-stage diffractometer'
_diffrn_measurement_device_type 'Bruker Kappa Apex2 Duo'
_diffrn_measurement_method '\w and \f scans'
_diffrn_radiation_monochromator 'double mirror optics'
_diffrn_radiation_probe x-ray
_diffrn_radiation_type CuK\a
_diffrn_radiation_wavelength 1.54178
_diffrn_reflns_av_R_equivalents 0.1436
_diffrn_reflns_av_unetI/netI 0.0882
_diffrn_reflns_Laue_measured_fraction_full 0.972
_diffrn_reflns_Laue_measured_fraction_max 0.972
_diffrn_reflns_limit_h_max 11
_diffrn_reflns_limit_h_min -11
_diffrn_reflns_limit_k_max 18
_diffrn_reflns_limit_k_min -18
_diffrn_reflns_limit_l_max 24
_diffrn_reflns_limit_l_min -24
_diffrn_reflns_number 12948
_diffrn_reflns_point_group_measured_fraction_full 0.972
_diffrn_reflns_point_group_measured_fraction_max 0.972
_diffrn_reflns_theta_full 67.679
_diffrn_reflns_theta_max 65.733
_diffrn_reflns_theta_min 4.157
_diffrn_source 'microfocus sealed X-ray tube'
_diffrn_source_type 'Incoatec I\ms'
_diffrn_standards_number 0
_exptl_absorpt_coefficient_mu 0.694
_exptl_absorpt_correction_T_max 1
_exptl_absorpt_correction_T_min 0.5076
_exptl_absorpt_correction_type multi-scan
_exptl_absorpt_process_details
;
Three non-related domains treated during integration and absorption
correction, in agreement with very poor crystal quality (stacked
platelets).
 TWINABS-2008/4 (Bruker,2010) was used for absorption correction.
For component 1:
 wR2(int) was 0.0940 before and 0.0586 after correction.
For component 2:
 wR2(int) was 0.1142 before and 0.0380 after correction.
For component 3:
 wR2(int) was 0.1305 before and 0.0590 after correction.
Final HKLF 4 output contains 18634 reflections, Rint = 0.2380
 (7924 with I > 3sig(I), Rint = 0.2071)
;
_exptl_crystal_colour 'dull brown'
_exptl_crystal_colour_lustre dull
_exptl_crystal_colour_primary brown
_exptl_crystal_density_diffrn 1.404
_exptl_crystal_description irregular
_exptl_crystal_F_000 1504
_exptl_crystal_size_max 0.17
_exptl_crystal_size_mid 0.12
_exptl_crystal_size_min 0.07
_exptl_transmission_factor_max 0.8642
_exptl_transmission_factor_min 0.5076
_refine_diff_density_max 0.644
_refine_diff_density_min -0.288
_refine_diff_density_rms 0.078
_refine_ls_extinction_method none
_refine_ls_goodness_of_fit_ref 1.068
_refine_ls_hydrogen_treatment mixed
_refine_ls_matrix_type full
_refine_ls_number_parameters 255
_refine_ls_number_reflns 2875
_refine_ls_number_restraints 0
_refine_ls_restrained_S_all 1.068
_refine_ls_R_factor_all 0.0938
_refine_ls_R_factor_gt 0.0850
_refine_ls_shift/su_max 0.000
_refine_ls_shift/su_mean 0.000
_refine_ls_structure_factor_coef Fsqd
_refine_ls_weighting_details 'w=1/[\s^2^(Fo^2^)+(0.1271P)^2^+4.9197P] where P=(Fo^2^+2Fc^2^)/3'
_refine_ls_weighting_scheme calc
_refine_ls_wR_factor_gt 0.2329
_refine_ls_wR_factor_ref 0.2393
_reflns_Friedel_coverage 0.000
_reflns_number_gt 2452
_reflns_number_total 2875
_reflns_threshold_expression 'I > 2\s(I)'
_cod_data_source_file ja5069323_si_002.cif
_cod_data_source_block cu_d261113twinn
_cod_depositor_comments 'Adding full bibliography for 4122590--4122591.cif.'
_cod_original_cell_volume 3409.8(6)
_cod_database_code 4122591
_shelxl_version_number 2013-4
_shelx_space_group_comment
;
The symmetry employed for this shelxl refinement is uniquely defined
by the following loop, which should always be used as a source of
symmetry information in preference to the above space-group names.
They are only intended as comments.
;
_shelx_estimated_absorpt_t_max 0.953
_shelx_estimated_absorpt_t_min 0.891
_olex2_refinement_description
;
1. Fixed Uiso
 At 1.2 times of:
  All C(H) groups
 At 1.5 times of:
  All O(H) groups
2.a Aromatic/amide H refined with riding coordinates:
 C1(H1A), C2(H2A), C10(H10), C11(H11), C13(H13), C14(H14), C18(H18), C19(H19),
 C21(H21), C22(H22), C23(H23), C24(H24), C25(H25), C26(H26)
2.b Idealised tetrahedral OH refined as rotating group:
 O1(H1), O2(H2)
;

loop_
_space_group_symop_operation_xyz
'x, y, z'
'x+1/2, -y+1/2, -z'
'-x, y+1/2, -z+1/2'
'-x+1/2, -y, z+1/2'
'-x, -y, -z'
'-x-1/2, y-1/2, z'
'x, -y-1/2, z-1/2'
'x-1/2, y, -z-1/2'

loop_
_atom_site_label
_atom_site_type_symbol
_atom_site_fract_x
_atom_site_fract_y
_atom_site_fract_z
_atom_site_U_iso_or_equiv
_atom_site_adp_type
_atom_site_occupancy
_atom_site_site_symmetry_order
_atom_site_calc_flag
_atom_site_refinement_flags_posn
_atom_site_refinement_flags_adp
O2 O -0.1590(2) 0.75810(15) 0.48685(12) 0.0405(6) Uani 1 1 d . .
H2 H -0.1057 0.7749 0.5148 0.061 Uiso 1 1 calc R U
O1 O 0.0947(2) 0.79763(14) 0.47430(11) 0.0353(6) Uani 1 1 d . .
H1 H 0.1759 0.7866 0.4821 0.053 Uiso 1 1 calc R U
C3 C -0.1484(4) 0.6628(2) 0.40166(18) 0.0388(8) Uani 1 1 d . .
H3 H -0.2416 0.6502 0.4066 0.047 Uiso 1 1 calc R U
C4 C -0.0731(4) 0.6230(2) 0.35774(18) 0.0407(8) Uani 1 1 d . .
H4 H -0.1131 0.5800 0.3337 0.049 Uiso 1 1 calc R U
C4A C 0.0634(4) 0.64422(19) 0.34716(16) 0.0368(8) Uani 1 1 d . .
C4B C 0.1216(3) 0.71118(19) 0.37983(15) 0.0318(7) Uani 1 1 d . .
C6B C 0.2569(3) 0.7384(2) 0.36209(15) 0.0340(8) Uani 1 1 d . .
C8B C 0.3120(3) 0.8192(2) 0.37599(15) 0.0355(8) Uani 1 1 d . .
C10B C 0.2337(4) 0.8926(2) 0.38745(16) 0.0362(8) Uani 1 1 d . .
C12B C 0.0977(3) 0.90525(19) 0.36332(17) 0.0360(8) Uani 1 1 d . .
C12A C 0.0161(4) 0.9700(2) 0.38936(18) 0.0442(9) Uani 1 1 d . .
C13 C -0.1189(4) 0.9784(2) 0.36732(19) 0.0457(10) Uani 1 1 d . .
H13 H -0.1762 1.0180 0.3867 0.055 Uiso 1 1 calc R U
C14 C -0.1684(4) 0.9321(2) 0.31970(19) 0.0459(9) Uani 1 1 d . .
H14 H -0.2593 0.9392 0.3064 0.055 Uiso 1 1 calc R U
C2 C -0.0872(3) 0.72248(19) 0.43941(16) 0.0340(8) Uani 1 1 d . .
C5 C 0.1467(4) 0.5939(2) 0.30721(17) 0.0436(9) Uani 1 1 d . .
H5 H 0.1078 0.5496 0.2842 0.052 Uiso 1 1 calc R U
C6 C 0.2803(4) 0.6097(2) 0.30233(18) 0.0471(10) Uani 1 1 d . .
H6 H 0.3364 0.5723 0.2799 0.057 Uiso 1 1 calc R U
C6A C 0.3385(4) 0.6810(2) 0.33021(17) 0.0415(9) Uani 1 1 d . .
C1 C 0.0474(3) 0.74497(18) 0.43056(15) 0.0295(7) Uani 1 1 d . .
C8A C 0.4549(4) 0.8266(3) 0.37938(18) 0.0462(9) Uani 1 1 d . .
C9 C 0.5108(4) 0.8993(3) 0.4074(2) 0.0554(12) Uani 1 1 d . .
H9 H 0.6062 0.9054 0.4090 0.066 Uiso 1 1 calc R U
C10 C 0.4322(5) 0.9591(3) 0.4313(2) 0.0548(11) Uani 1 1 d . .
H10 H 0.4720 1.0027 0.4547 0.066 Uiso 1 1 calc R U
C10A C 0.2913(4) 0.9576(2) 0.42212(18) 0.0474(10) Uani 1 1 d . .
C11 C 0.2054(5) 1.0226(2) 0.44665(19) 0.0534(11) Uani 1 1 d . .
H11 H 0.2437 1.0640 0.4728 0.064 Uiso 1 1 calc R U
C12 C 0.0727(4) 1.0255(2) 0.4332(2) 0.0499(10) Uani 1 1 d . .
H12 H 0.0168 1.0652 0.4533 0.060 Uiso 1 1 calc R U
C15 C -0.0861(4) 0.8738(2) 0.28998(18) 0.0411(9) Uani 1 1 d . .
H15 H -0.1193 0.8431 0.2552 0.049 Uiso 1 1 calc R U
C16 C 0.0442(3) 0.8613(2) 0.31172(16) 0.0353(8) Uani 1 1 d . .
H16 H 0.0996 0.8217 0.2911 0.042 Uiso 1 1 calc R U
C8 C 0.5378(4) 0.7629(3) 0.3538(2) 0.0544(11) Uani 1 1 d . .
H8 H 0.6333 0.7674 0.3561 0.065 Uiso 1 1 calc R U
C7 C 0.4821(4) 0.6970(3) 0.32648(19) 0.0519(11) Uani 1 1 d . .
H7 H 0.5381 0.6596 0.3040 0.062 Uiso 1 1 calc R U

loop_
_atom_site_aniso_label
_atom_site_aniso_U_11
_atom_site_aniso_U_22
_atom_site_aniso_U_33
_atom_site_aniso_U_23
_atom_site_aniso_U_13
_atom_site_aniso_U_12
O2 0.0316(13) 0.0443(14) 0.0456(15) -0.0037(10) 0.0053(10) -0.0009(10)
O1 0.0315(12) 0.0353(12) 0.0392(13) 0.0003(9) 0.0000(10) -0.0016(9)
C3 0.0303(17) 0.0290(16) 0.057(2) 0.0076(14) -0.0048(15) -0.0041(13)
C4 0.042(2) 0.0323(17) 0.048(2) 0.0005(14) -0.0073(16) -0.0028(15)
C4A 0.043(2) 0.0290(16) 0.0383(19) 0.0053(13) -0.0004(14) 0.0041(14)
C4B 0.0317(17) 0.0291(16) 0.0345(18) 0.0065(12) 0.0002(13) 0.0020(13)
C6B 0.0308(17) 0.0393(18) 0.0320(17) 0.0066(13) 0.0010(13) 0.0076(13)
C8B 0.0274(17) 0.0455(19) 0.0337(18) 0.0099(14) 0.0024(13) -0.0033(14)
C10B 0.0394(19) 0.0346(17) 0.0347(18) 0.0033(13) 0.0054(14) -0.0078(14)
C12B 0.0345(18) 0.0273(16) 0.046(2) 0.0081(13) 0.0103(14) 0.0007(13)
C12A 0.060(2) 0.0271(17) 0.045(2) 0.0052(14) 0.0138(17) -0.0019(16)
C13 0.041(2) 0.0346(19) 0.062(2) 0.0128(16) 0.0152(17) 0.0143(15)
C14 0.045(2) 0.0381(19) 0.055(2) 0.0098(16) 0.0043(17) 0.0075(16)
C2 0.0321(17) 0.0317(16) 0.0381(19) 0.0046(13) 0.0031(14) 0.0025(13)
C5 0.060(2) 0.0334(18) 0.037(2) 0.0004(14) -0.0010(17) 0.0110(16)
C6 0.061(3) 0.043(2) 0.037(2) 0.0077(15) 0.0118(17) 0.0240(18)
C6A 0.040(2) 0.046(2) 0.0387(19) 0.0117(15) 0.0075(15) 0.0140(16)
C1 0.0284(16) 0.0256(15) 0.0345(17) 0.0046(12) 0.0000(13) 0.0023(12)
C8A 0.0321(19) 0.062(2) 0.045(2) 0.0197(17) 0.0009(15) -0.0031(17)
C9 0.039(2) 0.076(3) 0.052(2) 0.023(2) -0.0075(18) -0.028(2)
C10 0.056(3) 0.055(2) 0.053(2) 0.0076(18) -0.003(2) -0.025(2)
C10A 0.052(2) 0.046(2) 0.044(2) 0.0091(16) 0.0003(17) -0.0211(17)
C11 0.085(3) 0.0315(18) 0.044(2) -0.0006(15) 0.002(2) -0.0171(19)
C12 0.059(3) 0.0370(19) 0.054(2) 0.0027(16) 0.0124(19) -0.0055(17)
C15 0.0341(18) 0.0391(18) 0.050(2) 0.0114(15) 0.0041(15) 0.0051(15)
C16 0.0334(17) 0.0336(17) 0.0389(19) 0.0071(13) 0.0031(14) 0.0062(13)
C8 0.033(2) 0.074(3) 0.056(3) 0.025(2) -0.0002(17) -0.0001(19)
C7 0.041(2) 0.070(3) 0.045(2) 0.0246(19) 0.0173(17) 0.027(2)

loop_
_atom_type_symbol
_atom_type_description
_atom_type_scat_dispersion_real
_atom_type_scat_dispersion_imag
_atom_type_scat_source
C C 0.0181 0.0091 'International Tables Vol C Tables 4.2.6.8 and 6.1.1.4'
H H 0.0000 0.0000 'International Tables Vol C Tables 4.2.6.8 and 6.1.1.4'
O O 0.0492 0.0322 'International Tables Vol C Tables 4.2.6.8 and 6.1.1.4'

loop_
_geom_angle_atom_site_label_1
_geom_angle_atom_site_label_2
_geom_angle_atom_site_label_3
_geom_angle
C2 O2 H2 109.5
C1 O1 H1 109.5
C4 C3 C2 119.1(3)
C4 C3 H3 120.4
C2 C3 H3 120.4
C3 C4 C4A 121.2(3)
C3 C4 H4 119.4
C4A C4 H4 119.4
C4B C4A C4 120.0(3)
C4B C4A C5 119.5(3)
C4 C4A C5 120.3(3)
C4A C4B C1 117.4(3)
C4A C4B C6B 118.7(3)
C1 C4B C6B 123.8(3)
C6A C6B C8B 118.7(3)
C6A C6B C4B 116.9(3)
C8B C6B C4B 124.5(3)
C8A C8B C10B 117.2(3)
C8A C8B C6B 117.5(3)
C10B C8B C6B 125.3(3)
C10A C10B C8B 119.3(3)
C10A C10B C12B 117.0(3)
C8B C10B C12B 123.6(3)
C16 C12B C12A 117.2(3)
C16 C12B C10B 123.4(3)
C12A C12B C10B 119.2(3)
C12 C12A C13 121.9(4)
C12 C12A C12B 119.8(4)
C13 C12A C12B 118.2(4)
C14 C13 C12A 122.3(3)
C14 C13 H13 118.9
C12A C13 H13 118.9
C13 C14 C15 120.1(4)
C13 C14 H14 119.9
C15 C14 H14 119.9
O2 C2 C1 119.2(3)
O2 C2 C3 119.6(3)
C1 C2 C3 121.2(3)
C6 C5 C4A 120.0(4)
C6 C5 H5 120.0
C4A C5 H5 120.0
C5 C6 C6A 121.2(3)
C5 C6 H6 119.4
C6A C6 H6 119.4
C6B C6A C6 120.4(3)
C6B C6A C7 118.2(4)
C6 C6A C7 121.4(3)
O1 C1 C2 113.9(3)
O1 C1 C4B 126.2(3)
C2 C1 C4B 119.9(3)
C8B C8A C8 119.5(4)
C8B C8A C9 118.4(4)
C8 C8A C9 122.1(4)
C10 C9 C8A 121.8(4)
C10 C9 H9 119.1
C8A C9 H9 119.1
C9 C10 C10A 120.6(4)
C9 C10 H10 119.7
C10A C10 H10 119.7
C10B C10A C10 119.2(4)
C10B C10A C11 119.6(4)
C10 C10A C11 121.2(4)
C12 C11 C10A 121.4(4)
C12 C11 H11 119.3
C10A C11 H11 119.3
C11 C12 C12A 120.4(4)
C11 C12 H12 119.8
C12A C12 H12 119.8
C16 C15 C14 119.4(4)
C16 C15 H15 120.3
C14 C15 H15 120.3
C15 C16 C12B 122.4(3)
C15 C16 H16 118.8
C12B C16 H16 118.8
C7 C8 C8A 120.5(4)
C7 C8 H8 119.8
C8A C8 H8 119.8
C8 C7 C6A 121.7(4)
C8 C7 H7 119.2
C6A C7 H7 119.2

loop_
_geom_bond_atom_site_label_1
_geom_bond_atom_site_label_2
_geom_bond_distance
O2 C2 1.362(4)
O2 H2 0.8400
O1 C1 1.346(4)
O1 H1 0.8400
C3 C4 1.358(5)
C3 C2 1.395(5)
C3 H3 0.9500
C4 C4A 1.413(5)
C4 H4 0.9500
C4A C4B 1.411(5)
C4A C5 1.437(5)
C4B C1 1.415(5)
C4B C6B 1.459(5)
C6B C6A 1.406(5)
C6B C8B 1.447(5)
C8B C8A 1.422(5)
C8B C10B 1.440(5)
C10B C10A 1.406(5)
C10B C12B 1.455(5)
C12B C16 1.411(5)
C12B C12A 1.434(5)
C12A C12 1.412(6)
C12A C13 1.423(6)
C13 C14 1.352(6)
C13 H13 0.9500
C14 C15 1.398(5)
C14 H14 0.9500
C2 C1 1.394(5)
C5 C6 1.351(6)
C5 H5 0.9500
C6 C6A 1.421(6)
C6 H6 0.9500
C6A C7 1.446(6)
C8A C8 1.426(6)
C8A C9 1.430(6)
C9 C10 1.343(7)
C9 H9 0.9500
C10 C10A 1.409(6)
C10 H10 0.9500
C10A C11 1.451(6)
C11 C12 1.345(6)
C11 H11 0.9500
C12 H12 0.9500
C15 C16 1.385(5)
C15 H15 0.9500
C16 H16 0.9500
C8 C7 1.334(7)
C8 H8 0.9500
C7 H7 0.9500

loop_
_geom_torsion_atom_site_label_1
_geom_torsion_atom_site_label_2
_geom_torsion_atom_site_label_3
_geom_torsion_atom_site_label_4
_geom_torsion
C2 C3 C4 C4A -3.7(5)
C3 C4 C4A C4B -3.8(5)
C3 C4 C4A C5 171.0(3)
C4 C4A C4B C1 11.4(5)
C5 C4A C4B C1 -163.5(3)
C4 C4A C4B C6B -172.1(3)
C5 C4A C4B C6B 13.0(4)
C4A C4B C6B C6A -21.6(4)
C1 C4B C6B C6A 154.7(3)
C4A C4B C6B C8B 159.5(3)
C1 C4B C6B C8B -24.3(5)
C6A C6B C8B C8A -23.7(5)
C4B C6B C8B C8A 155.2(3)
C6A C6B C8B C10B 157.1(3)
C4B C6B C8B C10B -23.9(5)
C8A C8B C10B C10A -22.5(5)
C6B C8B C10B C10A 156.7(3)
C8A C8B C10B C12B 155.4(3)
C6B C8B C10B C12B -25.4(5)
C10A C10B C12B C16 157.6(3)
C8B C10B C12B C16 -20.4(5)
C10A C10B C12B C12A -17.2(4)
C8B C10B C12B C12A 164.8(3)
C16 C12B C12A C12 -168.7(3)
C10B C12B C12A C12 6.4(5)
C16 C12B C12A C13 8.1(5)
C10B C12B C12A C13 -176.8(3)
C12 C12A C13 C14 171.5(4)
C12B C12A C13 C14 -5.3(5)
C12A C13 C14 C15 -0.4(5)
C4 C3 C2 O2 -174.8(3)
C4 C3 C2 C1 3.5(5)
C4B C4A C5 C6 1.6(5)
C4 C4A C5 C6 -173.3(3)
C4A C5 C6 C6A -7.4(5)
C8B C6B C6A C6 -164.7(3)
C4B C6B C6A C6 16.2(5)
C8B C6B C6A C7 15.0(5)
C4B C6B C6A C7 -164.1(3)
C5 C6 C6A C6B -1.9(5)
C5 C6 C6A C7 178.4(3)
O2 C2 C1 O1 4.1(4)
C3 C2 C1 O1 -174.2(3)
O2 C2 C1 C4B -177.3(3)
C3 C2 C1 C4B 4.4(5)
C4A C4B C1 O1 166.8(3)
C6B C4B C1 O1 -9.5(5)
C4A C4B C1 C2 -11.6(4)
C6B C4B C1 C2 172.1(3)
C10B C8B C8A C8 -164.6(3)
C6B C8B C8A C8 16.1(5)
C10B C8B C8A C9 14.0(5)
C6B C8B C8A C9 -165.3(3)
C8B C8A C9 C10 1.4(6)
C8 C8A C9 C10 179.9(4)
C8A C9 C10 C10A -8.7(6)
C8B C10B C10A C10 15.7(5)
C12B C10B C10A C10 -162.3(3)
C8B C10B C10A C11 -165.5(3)
C12B C10B C10A C11 16.5(5)
C9 C10 C10A C10B 0.0(6)
C9 C10 C10A C11 -178.8(4)
C10B C10A C11 C12 -4.9(5)
C10 C10A C11 C12 173.9(4)
C10A C11 C12 C12A -6.6(6)
C13 C12A C12 C11 -171.0(4)
C12B C12A C12 C11 5.7(5)
C13 C14 C15 C16 3.0(5)
C14 C15 C16 C12B 0.3(5)
C12A C12B C16 C15 -5.8(5)
C10B C12B C16 C15 179.3(3)
C8B C8A C8 C7 0.3(5)
C9 C8A C8 C7 -178.2(4)
C8A C8 C7 C6A -9.7(6)
C6B C6A C7 C8 1.8(5)
C6 C6A C7 C8 -178.5(3)
